data_7038400
loop_
_publ_author_name
'Visscher, A.'
'Bachmann, S.'
'Schnegelsberg, C.'
'Teuteberg, T.'
'Mata, R. A.'
'Stalke, D.'

_publ_section_title
;
 Highly selective and sensitive fluorescence detection of Zn(2+) and
 Cd(2+) ions by using an acridine sensor.
;
_journal_issue 13
_journal_name_full 'Dalton transactions (Cambridge, England : 2003)'
_journal_page_first 5689
_journal_page_last 5699
_journal_paper_doi 10.1039/c6dt00557h
_journal_volume 45
_journal_year 2016
_chemical_formula_moiety 'C19 H23 Br2 Cd N3'
_chemical_formula_sum 'C19 H23 Br2 Cd N3'
_chemical_formula_weight 565.62
_chemical_name_systematic '4,5-bis(dimethylaminemethylene)acridine cadmium bromide'
_space_group_crystal_system orthorhombic
_space_group_IT_number 19
_space_group_name_Hall 'P 2ac 2ab'
_space_group_name_H-M_alt 'P 21 21 21'
_symmetry_space_group_name_Hall 'P 2ac 2ab'
_symmetry_space_group_name_H-M 'P 21 21 21'
_atom_sites_solution_hydrogens geom
_audit_creation_method SHELXL-2014/7
_audit_update_record
;
2015-04-23 deposited with the CCDC.
2016-02-11 downloaded from the CCDC.
;
_cell_angle_alpha 90
_cell_angle_beta 90
_cell_angle_gamma 90
_cell_formula_units_Z 4
_cell_length_a 11.135(2)
_cell_length_b 13.332(2)
_cell_length_c 13.562(3)
_cell_measurement_reflns_used 9755
_cell_measurement_temperature 100(2)
_cell_measurement_theta_max 21.399
_cell_measurement_theta_min 2.2235
_cell_volume 2013.3(6)
_computing_cell_refinement 'SAINT V8.30C'
_computing_data_collection 'APEX2 v2012.2'
_computing_data_reduction 'SAINT V8.30C'
_computing_molecular_graphics 'XP Version 5.1'
_computing_publication_material 'XP Version 5.1'
_computing_structure_refinement 'SHELXL-2014/7 (Sheldrick, 2014)'
_computing_structure_solution 'SHELXT-2015 (Sheldrick, 2015)'
_diffrn_ambient_temperature 100(2)
_diffrn_measured_fraction_theta_full 1.000
_diffrn_measured_fraction_theta_max 0.999
_diffrn_measurement_device_type 'Bruker Smart APEX II Quazar'
_diffrn_measurement_method 'omega scans'
_diffrn_radiation_type AgK\a
_diffrn_radiation_wavelength 0.56086
_diffrn_reflns_av_R_equivalents 0.0392
_diffrn_reflns_av_unetI/netI 0.0178
_diffrn_reflns_Laue_measured_fraction_full 1.000
_diffrn_reflns_Laue_measured_fraction_max 0.999
_diffrn_reflns_limit_h_max 14
_diffrn_reflns_limit_h_min -14
_diffrn_reflns_limit_k_max 17
_diffrn_reflns_limit_k_min -17
_diffrn_reflns_limit_l_max 17
_diffrn_reflns_limit_l_min -17
_diffrn_reflns_number 77405
_diffrn_reflns_point_group_measured_fraction_full 1.000
_diffrn_reflns_point_group_measured_fraction_max 0.999
_diffrn_reflns_theta_full 19.665
_diffrn_reflns_theta_max 21.684
_diffrn_reflns_theta_min 1.690
_diffrn_source 'INCOATEC Microsource'
_exptl_absorpt_coefficient_mu 2.706
_exptl_absorpt_correction_T_max 0.7447
_exptl_absorpt_correction_T_min 0.6799
_exptl_absorpt_correction_type multi-scan
_exptl_absorpt_process_details SADABS-2014/4
_exptl_crystal_colour colourless
_exptl_crystal_density_diffrn 1.866
_exptl_crystal_description block
_exptl_crystal_F_000 1104
_exptl_crystal_preparation Luminescent
_exptl_crystal_recrystallization_method THF/DMF
_exptl_crystal_size_max 0.225
_exptl_crystal_size_mid 0.222
_exptl_crystal_size_min 0.185
_refine_diff_density_max 0.241
_refine_diff_density_min -0.190
_refine_diff_density_rms 0.047
_refine_ls_abs_structure_details
;
 Flack x determined using 2011 quotients [(I+)-(I-)]/[(I+)+(I-)]
 (Parsons, Flack and Wagner, Acta Cryst. B69 (2013) 249-259).
;
_refine_ls_abs_structure_Flack 0.014(3)
_refine_ls_extinction_coef 0.00180(13)
_refine_ls_extinction_expression Fc^*^=kFc[1+0.001xFc^2^\l^3^/sin(2\q)]^-1/4^
_refine_ls_extinction_method 'SHELXL-2014/7 (Sheldrick 2014'
_refine_ls_goodness_of_fit_ref 1.014
_refine_ls_hydrogen_treatment constr
_refine_ls_matrix_type full
_refine_ls_number_parameters 231
_refine_ls_number_reflns 4810
_refine_ls_number_restraints 0
_refine_ls_restrained_S_all 1.014
_refine_ls_R_factor_all 0.0129
_refine_ls_R_factor_gt 0.0121
_refine_ls_shift/su_max 0.001
_refine_ls_shift/su_mean 0.000
_refine_ls_structure_factor_coef Fsqd
_refine_ls_weighting_details 'w=1/[\s^2^(Fo^2^)+(0.0099P)^2^+0.4021P] where P=(Fo^2^+2Fc^2^)/3'
_refine_ls_weighting_scheme calc
_refine_ls_wR_factor_gt 0.0261
_refine_ls_wR_factor_ref 0.0263
_reflns_Friedel_coverage 0.768
_reflns_Friedel_fraction_full 1.000
_reflns_Friedel_fraction_max 0.998
_reflns_number_gt 4699
_reflns_number_total 4810
_reflns_threshold_expression 'I > 2\s(I)'
_cod_data_source_file c6dt00557h2.cif
_cod_data_source_block Acr(CH2NMe2)2_CdBr2
_cod_depositor_comments 'Adding full bibliography for 7038399--7038402.cif.'
_cod_database_code 7038400
_shelx_shelxl_version_number 2014/7
_shelx_space_group_comment
;
The symmetry employed for this shelxl refinement is uniquely defined
by the following loop, which should always be used as a source of
symmetry information in preference to the above space-group names.
They are only intended as comments.
;
_shelx_estimated_absorpt_t_min 0.581
_shelx_estimated_absorpt_t_max 0.634

loop_
_space_group_symop_operation_xyz
'x, y, z'
'-x+1/2, -y, z+1/2'
'-x, y+1/2, -z+1/2'
'x+1/2, -y+1/2, -z'

loop_
_atom_site_label
_atom_site_type_symbol
_atom_site_fract_x
_atom_site_fract_y
_atom_site_fract_z
_atom_site_U_iso_or_equiv
_atom_site_adp_type
_atom_site_occupancy
_atom_site_site_symmetry_order
_atom_site_calc_flag
_atom_site_refinement_flags_posn
_atom_site_refinement_flags_adp
Cd1 Cd 0.43800(2) 0.70350(2) 0.74869(2) 0.01138(4) Uani 1 1 d . .
Br1 Br 0.54328(2) 0.83812(2) 0.64134(2) 0.01494(5) Uani 1 1 d . .
N1 N 0.60138(16) 0.58864(14) 0.68272(14) 0.0125(4) Uani 1 1 d . .
C1 C 0.6551(3) 0.58872(19) 0.4123(2) 0.0282(7) Uani 1 1 d . .
H1 H 0.7163 0.6036 0.3658 0.034 Uiso 1 1 calc R U
Br2 Br 0.26165(2) 0.80896(2) 0.83116(2) 0.01949(6) Uani 1 1 d . .
C2 C 0.5462(3) 0.55776(19) 0.38029(19) 0.0321(7) Uani 1 1 d . .
H2 H 0.5303 0.5535 0.3116 0.038 Uiso 1 1 calc R U
C3 C 0.4553(3) 0.53139(18) 0.44985(18) 0.0258(6) Uani 1 1 d . .
H3 H 0.3803 0.5072 0.4264 0.031 Uiso 1 1 calc R U
C4 C 0.4731(2) 0.54009(17) 0.54928(17) 0.0176(5) Uani 1 1 d . .
C5 C 0.7255(2) 0.63238(17) 0.82052(19) 0.0180(5) Uani 1 1 d . .
C6 C 0.8316(2) 0.67017(19) 0.8545(2) 0.0268(6) Uani 1 1 d . .
H6 H 0.8428 0.6769 0.9236 0.032 Uiso 1 1 calc R U
C7 C 0.9254(2) 0.6997(2) 0.7904(2) 0.0356(7) Uani 1 1 d . .
H7 H 0.9968 0.7283 0.8166 0.043 Uiso 1 1 calc R U
C9 C 0.7883(2) 0.63386(18) 0.5511(2) 0.0253(6) Uani 1 1 d . .
H9 H 0.8518 0.6490 0.5067 0.030 Uiso 1 1 calc R U
C8 C 0.9135(2) 0.6873(2) 0.6922(2) 0.0311(7) Uani 1 1 d . .
H8 H 0.9775 0.7059 0.6496 0.037 Uiso 1 1 calc R U
C10 C 0.6790(2) 0.59934(18) 0.51446(19) 0.0213(6) Uani 1 1 d . .
C11 C 0.5865(2) 0.57617(17) 0.58438(18) 0.0156(5) Uani 1 1 d . .
C12 C 0.7088(2) 0.62125(17) 0.71614(19) 0.0161(5) Uani 1 1 d . .
C13 C 0.8055(2) 0.64641(18) 0.6515(2) 0.0221(6) Uani 1 1 d . .
C14 C 0.3795(2) 0.50670(17) 0.62171(18) 0.0161(5) Uani 1 1 d . .
H14A H 0.3214 0.4628 0.5872 0.019 Uiso 1 1 calc R U
H14B H 0.4189 0.4661 0.6736 0.019 Uiso 1 1 calc R U
N2 N 0.31227(16) 0.59000(14) 0.66972(15) 0.0146(4) Uani 1 1 d . .
C15 C 0.2298(2) 0.54568(18) 0.7425(2) 0.0230(5) Uani 1 1 d . .
H15A H 0.1867 0.5993 0.7771 0.034 Uiso 1 1 calc R U
H15B H 0.2757 0.5060 0.7902 0.034 Uiso 1 1 calc R U
H15C H 0.1719 0.5022 0.7087 0.034 Uiso 1 1 calc R U
C16 C 0.2410(2) 0.64578(19) 0.59519(18) 0.0219(5) Uani 1 1 d . .
H16A H 0.2951 0.6741 0.5454 0.033 Uiso 1 1 calc R U
H16B H 0.1968 0.7001 0.6276 0.033 Uiso 1 1 calc R U
H16C H 0.1842 0.6000 0.5633 0.033 Uiso 1 1 calc R U
C17 C 0.6304(2) 0.59577(18) 0.89016(18) 0.0177(5) Uani 1 1 d . .
H17A H 0.6016 0.5294 0.8674 0.021 Uiso 1 1 calc R U
H17B H 0.6666 0.5866 0.9562 0.021 Uiso 1 1 calc R U
N3 N 0.52530(17) 0.66472(14) 0.89900(13) 0.0147(4) Uani 1 1 d . .
C18 C 0.4372(2) 0.61705(18) 0.96631(17) 0.0219(5) Uani 1 1 d . .
H18A H 0.3651 0.6589 0.9704 0.033 Uiso 1 1 calc R U
H18B H 0.4728 0.6101 1.0321 0.033 Uiso 1 1 calc R U
H18C H 0.4157 0.5506 0.9409 0.033 Uiso 1 1 calc R U
C19 C 0.5639(2) 0.76175(17) 0.94088(17) 0.0207(5) Uani 1 1 d . .
H19A H 0.6234 0.7927 0.8972 0.031 Uiso 1 1 calc R U
H19B H 0.5995 0.7507 1.0060 0.031 Uiso 1 1 calc R U
H19C H 0.4942 0.8062 0.9472 0.031 Uiso 1 1 calc R U

loop_
_atom_site_aniso_label
_atom_site_aniso_U_11
_atom_site_aniso_U_22
_atom_site_aniso_U_33
_atom_site_aniso_U_23
_atom_site_aniso_U_13
_atom_site_aniso_U_12
Cd1 0.01081(7) 0.01320(8) 0.01014(7) 0.00032(7) -0.00012(7) -0.00034(6)
Br1 0.01617(11) 0.01250(10) 0.01616(11) 0.00248(8) 0.00110(9) -0.00027(9)
N1 0.0126(9) 0.0096(9) 0.0154(10) 0.0012(8) 0.0003(8) 0.0011(7)
C1 0.0471(18) 0.0165(13) 0.0210(14) 0.0031(11) 0.0163(13) 0.0118(13)
Br2 0.01760(11) 0.02530(13) 0.01557(11) 0.00012(10) 0.00408(9) 0.00575(10)
C2 0.061(2) 0.0230(13) 0.0123(12) -0.0009(10) 0.0046(14) 0.0146(15)
C3 0.0390(16) 0.0207(12) 0.0178(13) -0.0029(10) -0.0065(12) 0.0052(12)
C4 0.0254(13) 0.0117(11) 0.0156(12) -0.0016(9) -0.0007(10) 0.0037(10)
C5 0.0142(11) 0.0119(11) 0.0278(13) 0.0006(10) -0.0056(10) 0.0023(9)
C6 0.0199(12) 0.0188(13) 0.0418(16) -0.0034(12) -0.0127(12) 0.0016(10)
C7 0.0141(12) 0.0246(14) 0.068(2) -0.0037(15) -0.0084(12) -0.0029(12)
C9 0.0207(13) 0.0170(12) 0.0382(16) 0.0067(12) 0.0162(12) 0.0082(10)
C8 0.0114(12) 0.0207(14) 0.061(2) 0.0049(14) 0.0074(12) 0.0005(10)
C10 0.0291(14) 0.0124(12) 0.0225(13) 0.0035(10) 0.0108(11) 0.0092(11)
C11 0.0205(13) 0.0097(11) 0.0165(12) 0.0019(9) 0.0038(9) 0.0051(9)
C12 0.0133(11) 0.0075(10) 0.0275(13) 0.0022(9) 0.0006(9) 0.0020(9)
C13 0.0146(11) 0.0144(12) 0.0373(16) 0.0033(12) 0.0069(11) 0.0034(9)
C14 0.0187(11) 0.0115(11) 0.0180(12) -0.0013(9) -0.0056(10) -0.0031(9)
N2 0.0121(9) 0.0148(10) 0.0169(10) 0.0016(8) -0.0022(8) -0.0010(8)
C15 0.0161(11) 0.0228(12) 0.0301(14) 0.0037(12) 0.0014(12) -0.0054(9)
C16 0.0204(12) 0.0192(12) 0.0260(13) 0.0032(10) -0.0095(11) 0.0003(11)
C17 0.0206(12) 0.0137(12) 0.0189(13) 0.0010(10) -0.0095(10) 0.0032(10)
N3 0.0185(10) 0.0123(9) 0.0134(9) 0.0002(8) -0.0025(8) -0.0010(8)
C18 0.0310(14) 0.0208(12) 0.0139(11) 0.0031(10) 0.0025(11) -0.0013(12)
C19 0.0285(13) 0.0146(11) 0.0190(12) -0.0025(9) -0.0088(11) -0.0008(11)

loop_
_atom_type_symbol
_atom_type_description
_atom_type_scat_dispersion_real
_atom_type_scat_dispersion_imag
_atom_type_scat_source
C C 0.0015 0.0009 'International Tables Vol C Tables 4.2.6.8 and 6.1.1.4'
H H 0.0000 0.0000 'International Tables Vol C Tables 4.2.6.8 and 6.1.1.4'
N N 0.0030 0.0019 'International Tables Vol C Tables 4.2.6.8 and 6.1.1.4'
Br Br 0.1811 1.6452 'International Tables Vol C Tables 4.2.6.8 and 6.1.1.4'
Cd Cd -1.4396 0.7832 'International Tables Vol C Tables 4.2.6.8 and 6.1.1.4'

loop_
_geom_angle_atom_site_label_1
_geom_angle_atom_site_label_2
_geom_angle_atom_site_label_3
_geom_angle
N3 Cd1 N2 120.87(7)
N3 Cd1 N1 82.81(6)
N2 Cd1 N1 82.91(6)
N3 Cd1 Br1 117.33(5)
N2 Cd1 Br1 117.69(5)
N1 Cd1 Br1 84.01(4)
N3 Cd1 Br2 93.31(5)
N2 Cd1 Br2 95.35(5)
N1 Cd1 Br2 174.08(4)
Br1 Cd1 Br2 101.773(14)
C12 N1 C11 118.6(2)
C12 N1 Cd1 108.77(14)
C11 N1 Cd1 109.46(14)
C2 C1 C10 120.9(3)
C1 C2 C3 119.9(2)
C4 C3 C2 121.8(3)
C3 C4 C11 119.0(2)
C3 C4 C14 121.3(2)
C11 C4 C14 119.6(2)
C6 C5 C12 118.9(2)
C6 C5 C17 121.2(2)
C12 C5 C17 119.7(2)
C5 C6 C7 122.3(3)
C8 C7 C6 120.0(3)
C13 C9 C10 120.7(2)
C7 C8 C13 120.7(3)
C9 C10 C1 123.1(3)
C9 C10 C11 117.6(2)
C1 C10 C11 119.3(3)
N1 C11 C4 118.4(2)
N1 C11 C10 122.5(2)
C4 C11 C10 119.1(2)
N1 C12 C13 122.5(2)
N1 C12 C5 118.6(2)
C13 C12 C5 118.9(2)
C9 C13 C12 118.1(2)
C9 C13 C8 122.8(2)
C12 C13 C8 119.1(3)
N2 C14 C4 114.48(19)
C15 N2 C16 108.91(18)
C15 N2 C14 107.91(18)
C16 N2 C14 110.15(19)
C15 N2 Cd1 109.17(15)
C16 N2 Cd1 108.03(14)
C14 N2 Cd1 112.61(13)
N3 C17 C5 113.80(19)
C19 N3 C18 109.33(19)
C19 N3 C17 110.03(19)
C18 N3 C17 107.69(18)
C19 N3 Cd1 105.36(13)
C18 N3 Cd1 111.09(14)
C17 N3 Cd1 113.30(14)

loop_
_geom_bond_atom_site_label_1
_geom_bond_atom_site_label_2
_geom_bond_distance
Cd1 N3 2.3170(19)
Cd1 N2 2.3231(19)
Cd1 N1 2.5407(18)
Cd1 Br1 2.5913(4)
Cd1 Br2 2.6616(4)
N1 C12 1.351(3)
N1 C11 1.354(3)
C1 C2 1.352(4)
C1 C10 1.417(4)
C2 C3 1.428(4)
C3 C4 1.368(3)
C4 C11 1.432(3)
C4 C14 1.500(3)
C5 C6 1.364(3)
C5 C12 1.435(4)
C5 C17 1.501(3)
C6 C7 1.415(4)
C7 C8 1.350(4)
C9 C13 1.385(4)
C9 C10 1.392(4)
C8 C13 1.431(4)
C10 C11 1.434(3)
C12 C13 1.429(3)
C14 N2 1.489(3)
N2 C15 1.472(3)
N2 C16 1.484(3)
C17 N3 1.493(3)
N3 C19 1.477(3)
N3 C18 1.483(3)

loop_
_geom_torsion_atom_site_label_1
_geom_torsion_atom_site_label_2
_geom_torsion_atom_site_label_3
_geom_torsion_atom_site_label_4
_geom_torsion
C10 C1 C2 C3 -2.5(4)
C1 C2 C3 C4 2.5(4)
C2 C3 C4 C11 -0.3(4)
C2 C3 C4 C14 -176.5(2)
C12 C5 C6 C7 0.6(4)
C17 C5 C6 C7 176.2(2)
C5 C6 C7 C8 -2.6(4)
C6 C7 C8 C13 1.4(4)
C13 C9 C10 C1 177.6(2)
C13 C9 C10 C11 -0.9(3)
C2 C1 C10 C9 -178.0(2)
C2 C1 C10 C11 0.4(4)
C12 N1 C11 C4 179.0(2)
Cd1 N1 C11 C4 -55.4(2)
C12 N1 C11 C10 -2.1(3)
Cd1 N1 C11 C10 123.5(2)
C3 C4 C11 N1 177.2(2)
C14 C4 C11 N1 -6.6(3)
C3 C4 C11 C10 -1.8(3)
C14 C4 C11 C10 174.4(2)
C9 C10 C11 N1 1.3(3)
C1 C10 C11 N1 -177.1(2)
C9 C10 C11 C4 -179.7(2)
C1 C10 C11 C4 1.8(3)
C11 N1 C12 C13 2.3(3)
Cd1 N1 C12 C13 -123.6(2)
C11 N1 C12 C5 -178.6(2)
Cd1 N1 C12 C5 55.5(2)
C6 C5 C12 N1 -176.7(2)
C17 C5 C12 N1 7.7(3)
C6 C5 C12 C13 2.4(3)
C17 C5 C12 C13 -173.3(2)
C10 C9 C13 C12 1.1(4)
C10 C9 C13 C8 -176.2(2)
N1 C12 C13 C9 -1.8(3)
C5 C12 C13 C9 179.1(2)
N1 C12 C13 C8 175.5(2)
C5 C12 C13 C8 -3.5(3)
C7 C8 C13 C9 178.9(3)
C7 C8 C13 C12 1.6(4)
C3 C4 C14 N2 -105.3(3)
C11 C4 C14 N2 78.5(3)
C4 C14 N2 C15 -176.6(2)
C4 C14 N2 C16 64.6(3)
C4 C14 N2 Cd1 -56.0(2)
C6 C5 C17 N3 105.9(3)
C12 C5 C17 N3 -78.5(3)
C5 C17 N3 C19 -63.3(3)
C5 C17 N3 C18 177.62(19)
C5 C17 N3 Cd1 54.4(2)
